data_4072119
loop_
_publ_author_name
'Siemeling, Ulrich'
'Rother, Dag'
'Bruhn, Clemens'

_publ_section_title
;
 Reactions of Gold(I) Acetylides with 1,1&#x2032;-Diisocyanoferrocene:
 From Orthodox to Unorthodox Behavior
;
_journal_issue 24
_journal_name_full Organometallics
_journal_page_first 6419
_journal_paper_doi 10.1021/om8005992
_journal_volume 27
_journal_year 2008
_chemical_formula_moiety 'C30 H16 Au2 F6 Fe N2'
_chemical_formula_sum 'C30 H16 Au2 F6 Fe N2'
_chemical_formula_weight 968.23
_chemical_name_systematic
; 
 ? 
;
_space_group_IT_number 11
_symmetry_cell_setting monoclinic
_symmetry_Int_Tables_number 11
_symmetry_space_group_name_Hall '-P 2yb'
_symmetry_space_group_name_H-M 'P 1 21/m 1'
_atom_sites_solution_hydrogens geom
_atom_sites_solution_primary direct
_atom_sites_solution_secondary difmap
_audit_creation_method SHELXL-97
_cell_angle_alpha 90.00
_cell_angle_beta 98.271(9)
_cell_angle_gamma 90.00
_cell_formula_units_Z 2
_cell_length_a 11.4667(13)
_cell_length_b 8.5646(8)
_cell_length_c 14.1478(16)
_cell_measurement_reflns_used 5032
_cell_measurement_temperature 143(2)
_cell_measurement_theta_max 25.36
_cell_measurement_theta_min 1.45
_cell_volume 1375.0(3)
_computing_structure_refinement 'SHELXL-97 (Sheldrick, 1997)'
_computing_structure_solution 'SHELXS-97 (Sheldrick, 1990)'
_diffrn_ambient_temperature 143(2)
_diffrn_detector 'image plate (34 cm diameter)'
_diffrn_detector_area_resol_mean 6.67
_diffrn_detector_type STOE
_diffrn_measured_fraction_theta_full 1.000
_diffrn_measured_fraction_theta_max 1.000
_diffrn_measurement_details ' 180 frames, detector distance = 135 mm'
_diffrn_measurement_device '2-circle goniometer'
_diffrn_measurement_device_type 'STOE IPDS 2'
_diffrn_measurement_method 'rotation method'
_diffrn_radiation_collimation '0.5 mm diameter, multiple pinhole'
_diffrn_radiation_monochromator 'plane graphite'
_diffrn_radiation_polarisn_norm 0
_diffrn_radiation_type 'Mo K\a'
_diffrn_radiation_wavelength 0.71073
_diffrn_reflns_av_R_equivalents 0.1376
_diffrn_reflns_av_sigmaI/netI 0.1183
_diffrn_reflns_limit_h_max 13
_diffrn_reflns_limit_h_min -13
_diffrn_reflns_limit_k_max 10
_diffrn_reflns_limit_k_min -10
_diffrn_reflns_limit_l_max 16
_diffrn_reflns_limit_l_min -16
_diffrn_reflns_number 8971
_diffrn_reflns_theta_full 25.00
_diffrn_reflns_theta_max 25.00
_diffrn_reflns_theta_min 1.45
_diffrn_source 'sealed X-ray tube, 12 x 0.4 mm long-fine focus'
_diffrn_source_current 32
_diffrn_source_power 1.60
_diffrn_source_voltage 50
_diffrn_standards_decay_% none
_exptl_absorpt_coefficient_mu 11.228
_exptl_absorpt_correction_T_max 0.2330
_exptl_absorpt_correction_T_min 0.0766
_exptl_absorpt_correction_type integration
_exptl_absorpt_process_details 'X-red ver. 1.31 (Stoe & Cie. 2005)'
_exptl_crystal_colour yellow
_exptl_crystal_density_diffrn 2.339
_exptl_crystal_density_method 'not measured'
_exptl_crystal_description plate
_exptl_crystal_F_000 896
_exptl_crystal_size_max 0.35
_exptl_crystal_size_mid 0.21
_exptl_crystal_size_min 0.14
_refine_diff_density_max 1.758
_refine_diff_density_min -1.639
_refine_diff_density_rms 0.196
_refine_ls_extinction_method none
_refine_ls_goodness_of_fit_ref 0.878
_refine_ls_hydrogen_treatment constr
_refine_ls_matrix_type full
_refine_ls_number_parameters 223
_refine_ls_number_reflns 2601
_refine_ls_number_restraints 0
_refine_ls_restrained_S_all 0.878
_refine_ls_R_factor_all 0.0829
_refine_ls_R_factor_gt 0.0455
_refine_ls_shift/su_max 0.000
_refine_ls_shift/su_mean 0.000
_refine_ls_structure_factor_coef Fsqd
_refine_ls_weighting_details 'calc w=1/[\s^2^(Fo^2^)+(0.0186P)^2^+0.0000P] where P=(Fo^2^+2Fc^2^)/3'
_refine_ls_weighting_scheme calc
_refine_ls_wR_factor_gt 0.0819
_refine_ls_wR_factor_ref 0.0910
_reflns_number_gt 1652
_reflns_number_total 2601
_reflns_threshold_expression >2sigma(I)
_cod_data_source_file om8005992_si_001.cif
_cod_data_source_block i0412
_cod_original_sg_symbol_H-M 'P 21/m'
_cod_database_code 4072119

loop_
_symmetry_equiv_pos_as_xyz
'x, y, z'
'-x, y+1/2, -z'
'-x, -y, -z'
'x, -y-1/2, z'

loop_
_atom_site_label
_atom_site_type_symbol
_atom_site_fract_x
_atom_site_fract_y
_atom_site_fract_z
_atom_site_U_iso_or_equiv
_atom_site_adp_type
_atom_site_occupancy
_atom_site_symmetry_multiplicity
_atom_site_calc_flag
_atom_site_refinement_flags
C1 C 0.611(2) 0.2500 -0.0056(17) 0.056(5) Uani 1 2 d S
C2 C 0.7609(13) 0.2500 -0.1276(13) 0.036(4) Uani 1 2 d S
C3 C 0.8029(9) 0.1143(13) -0.1703(9) 0.039(3) Uani 1 1 d .
H3 H 0.7863 0.0089 -0.1562 0.047 Uiso 1 1 calc R
C4 C 0.8727(9) 0.1656(14) -0.2365(9) 0.039(3) Uani 1 1 d .
H4 H 0.9136 0.1008 -0.2753 0.047 Uiso 1 1 calc R
C5 C 0.3913(14) 0.2500 -0.1633(13) 0.036(4) Uani 1 2 d S
C6 C 0.5215(16) 0.2500 -0.2956(13) 0.042(5) Uani 1 2 d S
C7 C 0.5660(9) 0.1134(14) -0.3361(9) 0.038(3) Uani 1 1 d .
H7 H 0.5518 0.0081 -0.3200 0.046 Uiso 1 1 calc R
C8 C 0.6361(9) 0.1661(13) -0.4056(8) 0.037(3) Uani 1 1 d .
H8 H 0.6759 0.1012 -0.4451 0.044 Uiso 1 1 calc R
C9 C 0.4027(15) 0.2500 0.1878(15) 0.046(5) Uani 1 2 d S
C10 C 0.3437(13) 0.2500 0.2546(13) 0.033(4) Uani 1 2 d S
C11 C 0.2833(14) 0.2500 0.3359(12) 0.033(4) Uani 1 2 d S
C12 C 0.3427(14) 0.2500 0.4277(14) 0.039(4) Uani 1 2 d S
H12 H 0.4264 0.2500 0.4362 0.047 Uiso 1 2 calc SR
C13 C 0.2880(13) 0.2500 0.5070(12) 0.040(4) Uani 1 2 d S
H13 H 0.3319 0.2500 0.5693 0.047 Uiso 1 2 calc SR
C14 C 0.1605(13) 0.2500 0.4927(13) 0.036(4) Uani 1 2 d S
C15 C 0.1030(15) 0.2500 0.4029(13) 0.045(5) Uani 1 2 d S
H15 H 0.0193 0.2500 0.3938 0.054 Uiso 1 2 calc SR
C16 C 0.1594(15) 0.2500 0.3238(14) 0.045(5) Uani 1 2 d S
H16 H 0.1153 0.2500 0.2616 0.054 Uiso 1 2 calc SR
C20 C 0.1371(9) 0.2500 -0.0010(12) 0.028(4) Uani 1 2 d S
C21 C 0.0547(12) 0.2500 0.0422(12) 0.032(4) Uani 1 2 d S
C22 C -0.0380(14) 0.2500 0.1023(12) 0.039(4) Uani 1 2 d S
C23 C -0.0829(9) 0.1072(13) 0.1346(9) 0.039(3) Uani 1 1 d .
H23 H -0.0607 0.0107 0.1092 0.047 Uiso 1 1 calc R
C24 C -0.1572(9) 0.1081(12) 0.2015(9) 0.038(3) Uani 1 1 d .
H24 H -0.1854 0.0120 0.2229 0.046 Uiso 1 1 calc R
C25 C -0.1930(14) 0.2500 0.2395(13) 0.041(4) Uani 1 2 d S
C26 C 0.0996(18) 0.2500 0.5797(14) 0.052(5) Uani 1 2 d S
C27 C -0.2688(16) 0.2500 0.3159(15) 0.058(6) Uani 1 2 d S
N1 N 0.6832(12) 0.2500 -0.0585(10) 0.040(4) Uani 1 2 d S
N2 N 0.4512(12) 0.2500 -0.2206(12) 0.040(4) Uani 1 2 d S
Fe Fe 0.70197(18) 0.2500 -0.27120(17) 0.0320(5) Uani 1 2 d S
Au1 Au 0.50453(6) 0.2500 0.08725(5) 0.0451(2) Uani 1 2 d S
Au2 Au 0.26949(5) 0.2500 -0.07765(5) 0.0396(2) Uani 1 2 d S
F1 F -0.1995(10) 0.2500 0.4047(9) 0.094(5) Uani 1 2 d S
F2 F -0.3385(6) 0.1223(10) 0.3171(7) 0.074(3) Uani 1 1 d .
F3 F 0.1609(13) 0.2500 0.6611(11) 0.092(5) Uani 1 2 d S
F4 F 0.0275(11) 0.1270(15) 0.5790(9) 0.155(6) Uani 1 1 d .

loop_
_atom_site_aniso_label
_atom_site_aniso_U_11
_atom_site_aniso_U_22
_atom_site_aniso_U_33
_atom_site_aniso_U_23
_atom_site_aniso_U_13
_atom_site_aniso_U_12
C1 0.061(11) 0.068(12) 0.035(10) 0.000 -0.007(10) 0.000
C2 0.019(8) 0.058(11) 0.033(10) 0.000 0.005(7) 0.000
C3 0.037(6) 0.036(6) 0.044(8) 0.006(6) 0.010(6) 0.001(5)
C4 0.038(6) 0.048(7) 0.031(6) -0.006(6) 0.005(5) 0.004(5)
C5 0.038(9) 0.043(10) 0.026(9) 0.000 0.006(8) 0.000
C6 0.038(9) 0.050(11) 0.033(11) 0.000 -0.006(9) 0.000
C7 0.040(6) 0.037(6) 0.037(7) 0.001(6) 0.004(6) -0.002(5)
C8 0.040(6) 0.049(7) 0.020(6) -0.002(6) 0.000(5) 0.000(5)
C9 0.048(10) 0.026(9) 0.052(13) 0.000 -0.029(10) 0.000
C10 0.031(8) 0.040(9) 0.033(10) 0.000 0.021(8) 0.000
C11 0.047(9) 0.029(8) 0.024(9) 0.000 0.007(8) 0.000
C12 0.033(8) 0.037(9) 0.050(12) 0.000 0.010(8) 0.000
C13 0.039(9) 0.054(11) 0.025(10) 0.000 0.004(8) 0.000
C14 0.035(7) 0.038(9) 0.035(10) 0.000 0.008(8) 0.000
C15 0.031(8) 0.072(13) 0.031(10) 0.000 0.003(8) 0.000
C16 0.051(10) 0.047(10) 0.040(11) 0.000 0.020(9) 0.000
C20 0.003(7) 0.041(8) 0.038(10) 0.000 -0.005(7) 0.000
C21 0.025(8) 0.036(8) 0.034(10) 0.000 -0.008(7) 0.000
C22 0.038(9) 0.064(12) 0.013(8) 0.000 -0.005(7) 0.000
C23 0.035(5) 0.032(6) 0.050(8) 0.009(6) 0.004(6) 0.003(5)
C24 0.038(6) 0.026(6) 0.049(8) 0.008(6) 0.002(6) 0.003(5)
C25 0.038(9) 0.058(11) 0.031(10) 0.000 0.016(8) 0.000
C26 0.062(12) 0.070(13) 0.023(10) 0.000 -0.003(10) 0.000
C27 0.042(10) 0.094(16) 0.035(12) 0.000 -0.004(9) 0.000
N1 0.030(7) 0.073(10) 0.017(7) 0.000 -0.002(6) 0.000
N2 0.034(8) 0.031(8) 0.055(11) 0.000 0.008(8) 0.000
Fe 0.0337(11) 0.0329(11) 0.0309(13) 0.000 0.0096(10) 0.000
Au1 0.0416(4) 0.0619(5) 0.0340(4) 0.000 0.0130(4) 0.000
Au2 0.0347(4) 0.0443(4) 0.0414(5) 0.000 0.0110(3) 0.000
F1 0.052(6) 0.188(16) 0.044(8) 0.000 0.013(6) 0.000
F2 0.059(5) 0.082(6) 0.087(7) 0.014(6) 0.036(5) -0.011(4)
F3 0.114(11) 0.114(12) 0.054(9) 0.000 0.035(9) 0.000
F4 0.197(12) 0.193(11) 0.100(9) -0.062(9) 0.106(9) -0.131(10)

loop_
_atom_type_symbol
_atom_type_description
_atom_type_scat_dispersion_real
_atom_type_scat_dispersion_imag
_atom_type_scat_source
C C 0.0033 0.0016 'International Tables Vol C Tables 4.2.6.8 and 6.1.1.4'
H H 0.0000 0.0000 'International Tables Vol C Tables 4.2.6.8 and 6.1.1.4'
N N 0.0061 0.0033 'International Tables Vol C Tables 4.2.6.8 and 6.1.1.4'
Fe Fe 0.3463 0.8444 'International Tables Vol C Tables 4.2.6.8 and 6.1.1.4'
Au Au -2.0133 8.8022 'International Tables Vol C Tables 4.2.6.8 and 6.1.1.4'
F F 0.0171 0.0103 'International Tables Vol C Tables 4.2.6.8 and 6.1.1.4'

loop_
_geom_angle_atom_site_label_1
_geom_angle_atom_site_label_2
_geom_angle_atom_site_label_3
_geom_angle
_geom_angle_site_symmetry_1
_geom_angle_site_symmetry_3
N1 C1 Au1 175.5(19) . .
N1 C2 C3 125.3(7) . 4_565
N1 C2 C3 125.3(7) . .
C3 C2 C3 109.2(13) 4_565 .
N1 C2 Fe 122.4(11) . .
C3 C2 Fe 70.3(9) 4_565 .
C3 C2 Fe 70.3(9) . .
C4 C3 C2 106.9(10) . .
C4 C3 Fe 71.1(7) . .
C2 C3 Fe 69.1(8) . .
C4 C3 H3 126.5 . .
C2 C3 H3 126.5 . .
Fe C3 H3 124.9 . .
C3 C4 C4 108.5(7) . 4_565
C3 C4 Fe 69.8(6) . .
C4 C4 Fe 69.7(3) 4_565 .
C3 C4 H4 125.8 . .
C4 C4 H4 125.8 4_565 .
Fe C4 H4 126.4 . .
N2 C5 Au2 172.4(17) . .
N2 C6 C7 124.9(8) . .
N2 C6 C7 124.9(8) . 4_565
C7 C6 C7 110.0(16) . 4_565
N2 C6 Fe 122.8(13) . .
C7 C6 Fe 70.0(8) . .
C7 C6 Fe 70.0(8) 4_565 .
C6 C7 C8 106.6(11) . .
C6 C7 Fe 69.3(9) . .
C8 C7 Fe 70.3(6) . .
C6 C7 H7 126.7 . .
C8 C7 H7 126.7 . .
Fe C7 H7 125.3 . .
C7 C8 C8 108.4(7) . 4_565
C7 C8 Fe 69.2(7) . .
C8 C8 Fe 69.7(3) 4_565 .
C7 C8 H8 125.8 . .
C8 C8 H8 125.8 4_565 .
Fe C8 H8 126.9 . .
C10 C9 Au1 176.7(15) . .
C9 C10 C11 176.0(19) . .
C12 C11 C16 117.9(15) . .
C12 C11 C10 122.0(15) . .
C16 C11 C10 120.1(17) . .
C13 C12 C11 123.6(15) . .
C13 C12 H12 118.2 . .
C11 C12 H12 118.2 . .
C12 C13 C14 117.4(17) . .
C12 C13 H13 121.3 . .
C14 C13 H13 121.3 . .
C15 C14 C13 118.7(15) . .
C15 C14 C26 123.6(15) . .
C13 C14 C26 117.7(16) . .
C14 C15 C16 123.1(17) . .
C14 C15 H15 118.4 . .
C16 C15 H15 118.4 . .
C15 C16 C11 119.2(19) . .
C15 C16 H16 120.4 . .
C11 C16 H16 120.4 . .
C21 C20 Au2 177.7(13) . .
C20 C21 C22 175.0(16) . .
C23 C22 C23 117.9(15) 4_565 .
C23 C22 C21 121.0(7) 4_565 .
C23 C22 C21 121.0(7) . .
C24 C23 C22 120.5(12) . .
C24 C23 H23 119.7 . .
C22 C23 H23 119.7 . .
C23 C24 C25 120.9(11) . .
C23 C24 H24 119.5 . .
C25 C24 H24 119.5 . .
C24 C25 C24 118.6(14) 4_565 .
C24 C25 C27 120.7(7) 4_565 .
C24 C25 C27 120.7(7) . .
F3 C26 F4 105.7(13) . 4_565
F3 C26 F4 105.7(13) . .
F4 C26 F4 103.9(19) 4_565 .
F3 C26 C14 119.0(18) . .
F4 C26 C14 110.7(11) 4_565 .
F4 C26 C14 110.7(11) . .
F2 C27 F2 107.5(14) 4_565 .
F2 C27 F1 104.5(12) 4_565 .
F2 C27 F1 104.5(12) . .
F2 C27 C25 114.7(11) 4_565 .
F2 C27 C25 114.7(11) . .
F1 C27 C25 110.0(15) . .
C1 N1 C2 175.1(17) . .
C5 N2 C6 177.4(18) . .
C2 Fe C6 110.4(6) . .
C2 Fe C7 124.3(4) . 4_565
C6 Fe C7 40.7(4) . 4_565
C2 Fe C7 124.3(4) . .
C6 Fe C7 40.7(4) . .
C7 Fe C7 69.3(7) 4_565 .
C2 Fe C3 40.6(4) . 4_565
C6 Fe C3 124.7(5) . 4_565
C7 Fe C3 107.6(4) 4_565 4_565
C7 Fe C3 160.7(4) . 4_565
C2 Fe C3 40.6(4) . .
C6 Fe C3 124.7(5) . .
C7 Fe C3 160.7(4) 4_565 .
C7 Fe C3 107.6(4) . .
C3 Fe C3 68.6(7) 4_565 .
C2 Fe C8 159.4(3) . 4_565
C6 Fe C8 67.6(6) . 4_565
C7 Fe C8 40.5(4) 4_565 4_565
C7 Fe C8 68.6(5) . 4_565
C3 Fe C8 122.3(5) 4_565 4_565
C3 Fe C8 157.7(4) . 4_565
C2 Fe C8 159.4(3) . .
C6 Fe C8 67.6(6) . .
C7 Fe C8 68.6(5) 4_565 .
C7 Fe C8 40.5(4) . .
C3 Fe C8 157.7(4) 4_565 .
C3 Fe C8 122.3(5) . .
C8 Fe C8 40.6(6) 4_565 .
C2 Fe C4 66.5(5) . 4_565
C6 Fe C4 159.1(3) . 4_565
C7 Fe C4 122.4(5) 4_565 4_565
C7 Fe C4 158.6(4) . 4_565
C3 Fe C4 39.2(4) 4_565 4_565
C3 Fe C4 67.5(4) . 4_565
C8 Fe C4 107.6(4) 4_565 4_565
C8 Fe C4 123.0(4) . 4_565
C2 Fe C4 66.5(5) . .
C6 Fe C4 159.1(3) . .
C7 Fe C4 158.6(4) 4_565 .
C7 Fe C4 122.4(5) . .
C3 Fe C4 67.5(4) 4_565 .
C3 Fe C4 39.2(4) . .
C8 Fe C4 123.0(4) 4_565 .
C8 Fe C4 107.6(4) . .
C4 Fe C4 40.7(6) 4_565 .
C1 Au1 C9 177.0(8) . .
C1 Au1 Au2 92.9(7) . .
C9 Au1 Au2 90.1(5) . .
C5 Au2 C20 175.3(7) . .
C5 Au2 Au1 81.7(5) . .
C20 Au2 Au1 103.0(4) . .

loop_
_geom_bond_atom_site_label_1
_geom_bond_atom_site_label_2
_geom_bond_distance
_geom_bond_site_symmetry_2
C1 N1 1.20(2) .
C1 Au1 1.92(2) .
C2 N1 1.413(19) .
C2 C3 1.426(14) 4_565
C2 C3 1.426(14) .
C2 Fe 2.047(18) .
C3 C4 1.388(15) .
C3 Fe 2.062(12) .
C3 H3 0.9500 .
C4 C4 1.45(2) 4_565
C4 Fe 2.078(11) .
C4 H4 0.9500 .
C5 N2 1.14(2) .
C5 Au2 1.977(16) .
C6 N2 1.42(2) .
C6 C7 1.429(15) .
C6 C7 1.429(15) 4_565
C6 Fe 2.048(18) .
C7 C8 1.429(15) .
C7 Fe 2.057(12) .
C7 H7 0.9500 .
C8 C8 1.44(2) 4_565
C8 Fe 2.071(12) .
C8 H8 0.9500 .
C9 C10 1.24(2) .
C9 Au1 1.97(2) .
C10 C11 1.43(2) .
C11 C12 1.38(3) .
C11 C16 1.41(2) .
C12 C13 1.36(2) .
C12 H12 0.9500 .
C13 C14 1.45(2) .
C13 H13 0.9500 .
C14 C15 1.34(3) .
C14 C26 1.50(2) .
C15 C16 1.37(2) .
C15 H15 0.9500 .
C16 H16 0.9500 .
C20 C21 1.20(2) .
C20 Au2 1.989(13) .
C21 C22 1.45(2) .
C22 C23 1.428(13) 4_565
C22 C23 1.428(13) .
C23 C24 1.362(16) .
C23 H23 0.9500 .
C24 C25 1.413(13) .
C24 H24 0.9500 .
C25 C24 1.413(13) 4_565
C25 C27 1.48(2) .
C26 F3 1.26(2) .
C26 F4 1.338(14) 4_565
C26 F4 1.338(15) .
C27 F2 1.356(12) 4_565
C27 F2 1.356(12) .
C27 F1 1.39(2) .
Fe C7 2.057(12) 4_565
Fe C3 2.062(12) 4_565
Fe C8 2.071(12) 4_565
Fe C4 2.078(11) 4_565
Au1 Au2 3.3011(11) .

loop_
_geom_torsion_atom_site_label_1
_geom_torsion_atom_site_label_2
_geom_torsion_atom_site_label_3
_geom_torsion_atom_site_label_4
_geom_torsion
_geom_torsion_site_symmetry_1
_geom_torsion_site_symmetry_4
N1 C2 C3 C4 177.6(14) . .
C3 C2 C3 C4 1.7(19) 4_565 .
Fe C2 C3 C4 61.4(9) . .
N1 C2 C3 Fe 116.3(16) . .
C3 C2 C3 Fe -59.7(12) 4_565 .
C2 C3 C4 C4 -1.0(12) . 4_565
Fe C3 C4 C4 59.1(4) . 4_565
C2 C3 C4 Fe -60.1(10) . .
N2 C6 C7 C8 -177.4(14) . .
C7 C6 C7 C8 -2(2) 4_565 .
Fe C6 C7 C8 -60.7(9) . .
N2 C6 C7 Fe -116.6(17) . .
C7 C6 C7 Fe 58.7(13) 4_565 .
C6 C7 C8 C8 1.2(12) . 4_565
Fe C7 C8 C8 -58.8(3) . 4_565
C6 C7 C8 Fe 60.1(10) . .
C16 C11 C12 C13 0.000(4) . .
C10 C11 C12 C13 180.000(3) . .
C11 C12 C13 C14 0.000(5) . .
C12 C13 C14 C15 0.000(4) . .
C12 C13 C14 C26 180.000(4) . .
C13 C14 C15 C16 0.000(4) . .
C26 C14 C15 C16 180.000(4) . .
C14 C15 C16 C11 0.000(4) . .
C12 C11 C16 C15 0.000(3) . .
C10 C11 C16 C15 180.000(2) . .
C23 C22 C23 C24 -6(2) 4_565 .
C21 C22 C23 C24 170.6(13) . .
C22 C23 C24 C25 1(2) . .
C23 C24 C25 C24 5(3) . 4_565
C23 C24 C25 C27 -176.7(14) . .
C15 C14 C26 F3 180.000(5) . .
C13 C14 C26 F3 0.000(5) . .
C15 C14 C26 F4 -57.3(13) . 4_565
C13 C14 C26 F4 122.7(13) . 4_565
C15 C14 C26 F4 57.3(13) . .
C13 C14 C26 F4 -122.7(13) . .
C24 C25 C27 F2 27(2) 4_565 4_565
C24 C25 C27 F2 -151.9(14) . 4_565
C24 C25 C27 F2 151.9(14) 4_565 .
C24 C25 C27 F2 -27(2) . .
C24 C25 C27 F1 -90.7(15) 4_565 .
C24 C25 C27 F1 90.7(15) . .
N1 C2 Fe C6 0.000(1) . .
C3 C2 Fe C6 -120.0(6) 4_565 .
C3 C2 Fe C6 120.0(6) . .
N1 C2 Fe C7 43.5(4) . 4_565
C3 C2 Fe C7 -76.5(8) 4_565 4_565
C3 C2 Fe C7 163.5(6) . 4_565
N1 C2 Fe C7 -43.5(4) . .
C3 C2 Fe C7 -163.5(6) 4_565 .
C3 C2 Fe C7 76.5(8) . .
N1 C2 Fe C3 120.0(6) . 4_565
C3 C2 Fe C3 -120.0(12) . 4_565
N1 C2 Fe C3 -120.0(6) . .
C3 C2 Fe C3 120.0(12) 4_565 .
N1 C2 Fe C8 80.5(13) . 4_565
C3 C2 Fe C8 -39.5(17) 4_565 4_565
C3 C2 Fe C8 -159.6(12) . 4_565
N1 C2 Fe C8 -80.4(13) . .
C3 C2 Fe C8 159.6(12) 4_565 .
C3 C2 Fe C8 39.5(17) . .
N1 C2 Fe C4 157.7(4) . 4_565
C3 C2 Fe C4 37.7(7) 4_565 4_565
C3 C2 Fe C4 -82.3(7) . 4_565
N1 C2 Fe C4 -157.7(4) . .
C3 C2 Fe C4 82.3(7) 4_565 .
C3 C2 Fe C4 -37.7(7) . .
N2 C6 Fe C2 0.000(1) . .
C7 C6 Fe C2 -119.4(8) . .
C7 C6 Fe C2 119.4(8) 4_565 .
N2 C6 Fe C7 -119.4(8) . 4_565
C7 C6 Fe C7 121.3(15) . 4_565
N2 C6 Fe C7 119.4(8) . .
C7 C6 Fe C7 -121.3(15) 4_565 .
N2 C6 Fe C3 -43.3(5) . 4_565
C7 C6 Fe C3 -162.7(7) . 4_565
C7 C6 Fe C3 76.1(11) 4_565 4_565
N2 C6 Fe C3 43.3(5) . .
C7 C6 Fe C3 -76.1(11) . .
C7 C6 Fe C3 162.7(7) 4_565 .
N2 C6 Fe C8 -158.0(4) . 4_565
C7 C6 Fe C8 82.7(9) . 4_565
C7 C6 Fe C8 -38.6(8) 4_565 4_565
N2 C6 Fe C8 158.0(4) . .
C7 C6 Fe C8 38.6(8) . .
C7 C6 Fe C8 -82.7(9) 4_565 .
N2 C6 Fe C4 -77.3(17) . 4_565
C7 C6 Fe C4 163.4(14) . 4_565
C7 C6 Fe C4 42(2) 4_565 4_565
N2 C6 Fe C4 77.3(17) . .
C7 C6 Fe C4 -42(2) . .
C7 C6 Fe C4 -163.4(14) 4_565 .
C6 C7 Fe C2 81.6(9) . .
C8 C7 Fe C2 -161.0(6) . .
C8 C7 Fe C6 117.4(11) . .
C6 C7 Fe C7 -36.6(9) . 4_565
C8 C7 Fe C7 80.8(7) . 4_565
C6 C7 Fe C3 47.7(19) . 4_565
C8 C7 Fe C3 165.1(13) . 4_565
C6 C7 Fe C3 123.2(9) . .
C8 C7 Fe C3 -119.4(7) . .
C6 C7 Fe C8 -80.1(9) . 4_565
C8 C7 Fe C8 37.3(7) . 4_565
C6 C7 Fe C8 -117.4(11) . .
C6 C7 Fe C4 -163.8(13) . 4_565
C8 C7 Fe C4 -46.4(16) . 4_565
C6 C7 Fe C4 163.6(9) . .
C8 C7 Fe C4 -79.0(8) . .
C4 C3 Fe C2 -117.4(10) . .
C4 C3 Fe C6 161.6(7) . .
C2 C3 Fe C6 -81.0(8) . .
C4 C3 Fe C7 -162.4(13) . 4_565
C2 C3 Fe C7 -45.0(18) . 4_565
C4 C3 Fe C7 120.0(7) . .
C2 C3 Fe C7 -122.6(7) . .
C4 C3 Fe C3 -80.2(7) . 4_565
C2 C3 Fe C3 37.2(7) . 4_565
C4 C3 Fe C8 43.7(15) . 4_565
C2 C3 Fe C8 161.1(11) . 4_565
C4 C3 Fe C8 78.0(8) . .
C2 C3 Fe C8 -164.6(7) . .
C4 C3 Fe C4 -37.8(7) . 4_565
C2 C3 Fe C4 79.6(7) . 4_565
C2 C3 Fe C4 117.4(10) . .
C7 C8 Fe C2 49.8(16) . .
C8 C8 Fe C2 169.8(14) 4_565 .
C7 C8 Fe C6 -38.8(6) . .
C8 C8 Fe C6 81.2(3) 4_565 .
C7 C8 Fe C7 -82.9(8) . 4_565
C8 C8 Fe C7 37.2(4) 4_565 4_565
C8 C8 Fe C7 120.0(6) 4_565 .
C7 C8 Fe C3 -167.0(11) . 4_565
C8 C8 Fe C3 -47.0(11) 4_565 4_565
C7 C8 Fe C3 79.1(7) . .
C8 C8 Fe C3 -160.8(4) 4_565 .
C7 C8 Fe C8 -120.0(6) . 4_565
C7 C8 Fe C4 161.6(6) . 4_565
C8 C8 Fe C4 -78.4(5) 4_565 4_565
C7 C8 Fe C4 119.5(7) . .
C8 C8 Fe C4 -120.4(4) 4_565 .
C3 C4 Fe C2 39.1(7) . .
C4 C4 Fe C2 -80.7(3) 4_565 .
C3 C4 Fe C6 -47(2) . .
C4 C4 Fe C6 -166.4(18) 4_565 .
C3 C4 Fe C7 164.1(12) . 4_565
C4 C4 Fe C7 44.3(13) 4_565 4_565
C3 C4 Fe C7 -77.8(8) . .
C4 C4 Fe C7 162.4(5) 4_565 .
C3 C4 Fe C3 83.4(10) . 4_565
C4 C4 Fe C3 -36.4(4) 4_565 4_565
C4 C4 Fe C3 -119.8(6) 4_565 .
C3 C4 Fe C8 -161.8(7) . 4_565
C4 C4 Fe C8 78.4(5) 4_565 4_565
C3 C4 Fe C8 -119.8(7) . .
C4 C4 Fe C8 120.4(4) 4_565 .
C3 C4 Fe C4 119.8(6) . 4_565
C1 Au1 Au2 C5 0.0 . .
C9 Au1 Au2 C5 180.0 . .
C1 Au1 Au2 C20 180.0 . .
C9 Au1 Au2 C20 0.0 . .
